data_7024939
loop_
_publ_author_name
'Wenzel, Marco'
'Bruere, Sam R.'
'Knapp, Quintin W.'
'Tasker, Peter A.'
'Plieger, Paul G.'

_publ_section_title
;
 Zwitterionic dicopper helicates: anion encapsulation and binding studies.
;
_journal_issue 11
_journal_name_full 'Dalton transactions (Cambridge, England : 2003)'
_journal_page_first 2936
_journal_page_last 2941
_journal_paper_doi 10.1039/b922998a
_journal_volume 39
_journal_year 2010
_chemical_formula_moiety 'C88 H116 Cl Cu2 N8 O8, 3(Cl O4)'
_chemical_formula_sum 'C88 H116 Cl4 Cu2 N8 O20'
_chemical_formula_weight 1874.77
_chemical_name_systematic
;
?
;
_space_group_IT_number 2
_symmetry_cell_setting triclinic
_symmetry_space_group_name_Hall '-P 1'
_symmetry_space_group_name_H-M 'P -1'
_atom_sites_solution_hydrogens geom
_atom_sites_solution_primary direct
_atom_sites_solution_secondary difmap
_audit_creation_method SHELXL-97
_cell_angle_alpha 82.984(2)
_cell_angle_beta 72.8100(10)
_cell_angle_gamma 78.7010(10)
_cell_formula_units_Z 2
_cell_length_a 13.5791(4)
_cell_length_b 18.1287(5)
_cell_length_c 22.9291(6)
_cell_measurement_reflns_used 6611
_cell_measurement_temperature 99(2)
_cell_measurement_theta_max 26.33
_cell_measurement_theta_min 2.42
_cell_volume 5275.4(3)
_computing_cell_refinement 'Bruker SMART'
_computing_data_collection 'Bruker SMART'
_computing_data_reduction 'Bruker SAINT'
_computing_molecular_graphics 'Bruker SHELXTL'
_computing_publication_material 'Bruker SHELXTL'
_computing_structure_refinement 'Bruker SHELXTL'
_computing_structure_solution 'Bruker SHELXTL'
_diffrn_ambient_temperature 99(2)
_diffrn_measured_fraction_theta_full 0.988
_diffrn_measured_fraction_theta_max 0.988
_diffrn_measurement_device_type 'CCD area detector'
_diffrn_measurement_method 'phi and omega scans'
_diffrn_radiation_monochromator graphite
_diffrn_radiation_source 'fine-focus sealed tube'
_diffrn_radiation_type MoK\a
_diffrn_radiation_wavelength 0.71073
_diffrn_reflns_av_R_equivalents 0.0334
_diffrn_reflns_av_sigmaI/netI 0.0550
_diffrn_reflns_limit_h_max 17
_diffrn_reflns_limit_h_min -16
_diffrn_reflns_limit_k_max 17
_diffrn_reflns_limit_k_min -22
_diffrn_reflns_limit_l_max 28
_diffrn_reflns_limit_l_min -28
_diffrn_reflns_number 54294
_diffrn_reflns_theta_full 26.55
_diffrn_reflns_theta_max 26.55
_diffrn_reflns_theta_min 2.77
_exptl_absorpt_coefficient_mu 0.567
_exptl_absorpt_correction_T_max 0.989
_exptl_absorpt_correction_T_min 0.825
_exptl_absorpt_correction_type multi-scan
_exptl_absorpt_process_details SADABS-2004/1
_exptl_crystal_colour green
_exptl_crystal_density_diffrn 1.180
_exptl_crystal_density_method 'not measured'
_exptl_crystal_description plate
_exptl_crystal_F_000 1972
_exptl_crystal_size_max 0.55
_exptl_crystal_size_mid 0.23
_exptl_crystal_size_min 0.02
_refine_diff_density_max 1.097
_refine_diff_density_min -0.807
_refine_diff_density_rms 0.072
_refine_ls_extinction_method none
_refine_ls_goodness_of_fit_ref 1.052
_refine_ls_hydrogen_treatment constr
_refine_ls_matrix_type full
_refine_ls_number_parameters 1146
_refine_ls_number_reflns 21706
_refine_ls_number_restraints 58
_refine_ls_restrained_S_all 1.052
_refine_ls_R_factor_all 0.0805
_refine_ls_R_factor_gt 0.0536
_refine_ls_shift/su_max 0.001
_refine_ls_shift/su_mean 0.000
_refine_ls_structure_factor_coef Fsqd
_refine_ls_weighting_details 'calc w=1/[\s^2^(Fo^2^)+(0.0912P)^2^+0.0000P] where P=(Fo^2^+2Fc^2^)/3'
_refine_ls_weighting_scheme calc
_refine_ls_wR_factor_gt 0.1457
_refine_ls_wR_factor_ref 0.1562
_reflns_number_gt 14695
_reflns_number_total 21706
_reflns_threshold_expression >2sigma(I)
_cod_data_source_file b922998a.txt
_cod_data_source_block lfdrs
_cod_database_code 7024939

loop_
_symmetry_equiv_pos_as_xyz
'x, y, z'
'-x, -y, -z'

loop_
_atom_site_label
_atom_site_type_symbol
_atom_site_fract_x
_atom_site_fract_y
_atom_site_fract_z
_atom_site_U_iso_or_equiv
_atom_site_adp_type
_atom_site_occupancy
_atom_site_symmetry_multiplicity
_atom_site_calc_flag
_atom_site_refinement_flags
_atom_site_disorder_assembly
_atom_site_disorder_group
Cu1 Cu 0.27665(2) 0.407037(18) 0.151470(14) 0.02230(9) Uani 1 1 d . . .
O1C O 0.30009(14) 0.32426(10) 0.10300(8) 0.0233(4) Uani 1 1 d . . .
O1 O 0.24940(14) 0.45288(11) 0.22592(8) 0.0278(4) Uani 1 1 d . . .
C1 C 0.3196(2) 0.46848(16) 0.24961(12) 0.0273(6) Uani 1 1 d . . .
C1B C 0.2891(3) 0.16394(16) 0.43122(12) 0.0327(7) Uani 1 1 d . . .
C1C C 0.2347(2) 0.30559(15) 0.07806(11) 0.0226(6) Uani 1 1 d . . .
O1B O 0.31635(16) 0.11889(11) 0.38656(9) 0.0345(5) Uani 1 1 d . . .
O1A O 0.14733(17) 0.05798(12) 0.30843(8) 0.0369(5) Uani 1 1 d . . .
C1A C 0.1755(2) 0.01539(16) 0.26197(12) 0.0315(7) Uani 1 1 d . . .
N2 N 0.42542(17) 0.42187(12) 0.12240(10) 0.0231(5) Uani 1 1 d . . .
Cu2 Cu 0.22672(3) 0.071424(19) 0.360165(15) 0.03062(10) Uani 1 1 d . . .
N2C N 0.13232(17) 0.44520(12) 0.14431(10) 0.0248(5) Uani 1 1 d . . .
C2 C 0.4266(2) 0.46377(15) 0.21951(12) 0.0253(6) Uani 1 1 d . . .
C2C C 0.1306(2) 0.34289(16) 0.08501(12) 0.0262(6) Uani 1 1 d . . .
C2B C 0.1859(2) 0.18236(16) 0.47028(12) 0.0331(7) Uani 1 1 d . . .
N2B N 0.10101(19) 0.10465(12) 0.42788(10) 0.0282(5) Uani 1 1 d . . .
N2A N 0.3443(2) -0.00902(13) 0.32426(10) 0.0313(6) Uani 1 1 d . . .
C2A C 0.2732(2) -0.03264(16) 0.24343(12) 0.0307(7) Uani 1 1 d . . .
N3 N 0.1291(2) 0.43419(17) 0.34881(12) 0.0435(7) Uani 1 1 d . . .
H3B H 0.1591 0.4095 0.3139 0.052 Uiso 1 1 calc R . .
N3A N 0.0067(2) 0.14365(16) 0.25017(12) 0.0428(7) Uani 1 1 d . . .
H3AB H 0.0572 0.1442 0.2688 0.051 Uiso 1 1 calc R . .
C3 C 0.4941(2) 0.48106(15) 0.25084(13) 0.0276(6) Uani 1 1 d . . .
H3A H 0.5648 0.4781 0.2303 0.033 Uiso 1 1 calc R . .
N3B N 0.4829(2) 0.21015(14) 0.33635(11) 0.0354(6) Uani 1 1 d . . .
H3BB H 0.4240 0.2034 0.3279 0.042 Uiso 1 1 calc R . .
N3C N 0.39333(19) 0.16403(14) 0.09183(11) 0.0314(5) Uani 1 1 d . . .
H3CB H 0.3588 0.1956 0.1221 0.038 Uiso 1 1 calc R . .
C3C C 0.0668(2) 0.31715(18) 0.05623(13) 0.0353(7) Uani 1 1 d . . .
H3CA H -0.0016 0.3423 0.0618 0.042 Uiso 1 1 calc R . .
C3B C 0.1674(3) 0.23348(17) 0.51626(13) 0.0354(7) Uani 1 1 d . . .
H3BA H 0.0998 0.2449 0.5418 0.043 Uiso 1 1 calc R . .
C3A C 0.2957(2) -0.07461(16) 0.19180(12) 0.0321(7) Uani 1 1 d . . .
H3AA H 0.3602 -0.1058 0.1801 0.039 Uiso 1 1 calc R . .
C4 C 0.4600(2) 0.50208(17) 0.31035(13) 0.0317(7) Uani 1 1 d . . .
C4C C 0.1003(3) 0.25671(19) 0.02025(14) 0.0402(8) Uani 1 1 d . . .
C4B C 0.2440(3) 0.26680(17) 0.52489(13) 0.0367(7) Uani 1 1 d . . .
C4A C 0.2266(2) -0.07145(17) 0.15816(12) 0.0329(7) Uani 1 1 d . . .
C5 C 0.3527(2) 0.50885(19) 0.33827(14) 0.0377(7) Uani 1 1 d . . .
H5A H 0.3268 0.5240 0.3780 0.045 Uiso 1 1 calc R . .
C5C C 0.2039(2) 0.22055(18) 0.01309(13) 0.0365(7) Uani 1 1 d . . .
H5CA H 0.2291 0.1794 -0.0108 0.044 Uiso 1 1 calc R . .
C5B C 0.3461(3) 0.24601(17) 0.48695(13) 0.0375(7) Uani 1 1 d . . .
H5BA H 0.4002 0.2663 0.4925 0.045 Uiso 1 1 calc R . .
C5A C 0.1296(3) -0.02575(18) 0.17815(13) 0.0386(7) Uani 1 1 d . . .
H5AA H 0.0808 -0.0232 0.1565 0.046 Uiso 1 1 calc R . .
C6 C 0.2832(2) 0.49412(19) 0.30969(13) 0.0363(7) Uani 1 1 d . . .
C6C C 0.2705(2) 0.24375(16) 0.04029(12) 0.0292(6) Uani 1 1 d . . .
C6B C 0.3686(3) 0.19629(17) 0.44148(13) 0.0358(7) Uani 1 1 d . . .
C6A C 0.1029(2) 0.01589(18) 0.22857(13) 0.0359(7) Uani 1 1 d . . .
C21A C 0.3510(3) -0.04313(16) 0.27606(13) 0.0337(7) Uani 1 1 d . . .
H21A H 0.4116 -0.0774 0.2614 0.040 Uiso 1 1 calc R . .
C21B C 0.0999(2) 0.15077(15) 0.46686(12) 0.0313(7) Uani 1 1 d . . .
H21B H 0.0363 0.1648 0.4957 0.038 Uiso 1 1 calc R . .
C21 C 0.4721(2) 0.44494(15) 0.15671(12) 0.0248(6) Uani 1 1 d . . .
H21C H 0.5418 0.4499 0.1392 0.030 Uiso 1 1 calc R . .
C21C C 0.0869(2) 0.40988(16) 0.11666(12) 0.0269(6) Uani 1 1 d . . .
H21D H 0.0182 0.4305 0.1176 0.032 Uiso 1 1 calc R . .
C23 C 0.4836(2) 0.40855(15) 0.05997(12) 0.0255(6) Uani 1 1 d . . .
C23B C 0.0046(3) 0.07937(17) 0.43302(12) 0.0354(7) Uani 1 1 d . . .
C23A C 0.4277(3) -0.02990(16) 0.35234(15) 0.0383(7) Uani 1 1 d . . .
C23C C 0.0739(2) 0.51413(16) 0.17059(12) 0.0279(6) Uani 1 1 d . . .
C24 C 0.4305(2) 0.42188(16) 0.01507(12) 0.0285(6) Uani 1 1 d . . .
H24A H 0.3591 0.4405 0.0258 0.034 Uiso 1 1 calc R . .
C24B C -0.0904(3) 0.12720(19) 0.44642(14) 0.0426(8) Uani 1 1 d . . .
H24B H -0.0940 0.1769 0.4544 0.051 Uiso 1 1 calc R . .
C24A C 0.5309(3) -0.0377(2) 0.31849(18) 0.0526(9) Uani 1 1 d . . .
H24C H 0.5492 -0.0298 0.2761 0.063 Uiso 1 1 calc R . .
C24C C 0.1245(3) 0.57483(17) 0.16487(14) 0.0358(7) Uani 1 1 d . . .
H24D H 0.1953 0.5709 0.1443 0.043 Uiso 1 1 calc R . .
C25 C 0.4824(2) 0.40785(16) -0.04493(13) 0.0340(7) Uani 1 1 d . . .
H25A H 0.4460 0.4168 -0.0744 0.041 Uiso 1 1 calc R . .
C25B C -0.1816(3) 0.1008(2) 0.44794(16) 0.0530(9) Uani 1 1 d . . .
H25B H -0.2457 0.1330 0.4572 0.064 Uiso 1 1 calc R . .
C25A C 0.6081(3) -0.0581(3) 0.3500(2) 0.0724(13) Uani 1 1 d . . .
H25C H 0.6784 -0.0632 0.3281 0.087 Uiso 1 1 calc R . .
C25C C 0.0693(3) 0.64165(19) 0.19002(16) 0.0481(9) Uani 1 1 d . . .
H25D H 0.1036 0.6823 0.1865 0.058 Uiso 1 1 calc R . .
C26C C -0.0355(3) 0.64851(19) 0.22008(16) 0.0476(9) Uani 1 1 d . . .
H26A H -0.0723 0.6938 0.2362 0.057 Uiso 1 1 calc R . .
C26 C 0.5881(3) 0.38058(17) -0.06132(13) 0.0375(7) Uani 1 1 d . . .
H26B H 0.6228 0.3705 -0.1018 0.045 Uiso 1 1 calc R . .
C26B C -0.1767(3) 0.0277(2) 0.43591(16) 0.0573(10) Uani 1 1 d . . .
H26C H -0.2372 0.0108 0.4362 0.069 Uiso 1 1 calc R . .
C26A C 0.5811(4) -0.0706(2) 0.4126(2) 0.0725(13) Uani 1 1 d . . .
H26D H 0.6331 -0.0848 0.4326 0.087 Uiso 1 1 calc R . .
C27 C 0.6425(2) 0.36815(18) -0.01828(14) 0.0388(8) Uani 1 1 d . . .
H27A H 0.7142 0.3510 -0.0299 0.047 Uiso 1 1 calc R . .
C27B C -0.0822(3) -0.0208(2) 0.42331(14) 0.0517(10) Uani 1 1 d . . .
H27B H -0.0794 -0.0707 0.4161 0.062 Uiso 1 1 calc R . .
C27A C 0.4788(4) -0.0623(2) 0.4455(2) 0.0598(11) Uani 1 1 d . . .
H27C H 0.4608 -0.0703 0.4879 0.072 Uiso 1 1 calc R . .
C27C C -0.0857(3) 0.5877(2) 0.22617(16) 0.0462(9) Uani 1 1 d . . .
H27D H -0.1565 0.5921 0.2467 0.055 Uiso 1 1 calc R . .
C28C C -0.0318(2) 0.52042(18) 0.20210(14) 0.0359(7) Uani 1 1 d . . .
H28A H -0.0660 0.4794 0.2069 0.043 Uiso 1 1 calc R . .
C28 C 0.5908(2) 0.38102(17) 0.04288(13) 0.0331(7) Uani 1 1 d . . .
H28B H 0.6276 0.3713 0.0721 0.040 Uiso 1 1 calc R . .
C28B C 0.0085(3) 0.00455(18) 0.42137(13) 0.0402(8) Uani 1 1 d . . .
H28C H 0.0722 -0.0281 0.4123 0.048 Uiso 1 1 calc R . .
C28A C 0.4025(3) -0.04201(19) 0.41601(15) 0.0465(8) Uani 1 1 d . . .
H28D H 0.3326 -0.0362 0.4387 0.056 Uiso 1 1 calc R . .
C31 C 0.1624(3) 0.3860(2) 0.39888(17) 0.0547(10) Uani 1 1 d . . .
H31A H 0.2371 0.3792 0.3901 0.082 Uiso 1 1 calc R . .
H31B H 0.1411 0.3378 0.4022 0.082 Uiso 1 1 calc R . .
H31C H 0.1306 0.4098 0.4367 0.082 Uiso 1 1 calc R . .
C31A C 0.0425(3) 0.1782(2) 0.18766(16) 0.0545(10) Uani 1 1 d . . .
H31D H 0.1061 0.1480 0.1657 0.082 Uiso 1 1 calc R . .
H31E H 0.0551 0.2280 0.1896 0.082 Uiso 1 1 calc R . .
H31F H -0.0102 0.1810 0.1669 0.082 Uiso 1 1 calc R . .
C31B C 0.4804(3) 0.29208(19) 0.33284(16) 0.0523(10) Uani 1 1 d . . .
H31G H 0.4209 0.3144 0.3637 0.078 Uiso 1 1 calc R . .
H31H H 0.4755 0.3135 0.2932 0.078 Uiso 1 1 calc R . .
H31I H 0.5433 0.3018 0.3393 0.078 Uiso 1 1 calc R . .
C31C C 0.3420(3) 0.09585(18) 0.10490(16) 0.0424(8) Uani 1 1 d . . .
H31J H 0.2710 0.1101 0.1032 0.064 Uiso 1 1 calc R . .
H31K H 0.3430 0.0735 0.1450 0.064 Uiso 1 1 calc R . .
H31L H 0.3791 0.0601 0.0750 0.064 Uiso 1 1 calc R . .
C41A C 0.2491(3) -0.11705(19) 0.10235(13) 0.0402(8) Uani 1 1 d . . .
C41 C 0.5329(2) 0.51863(18) 0.34562(14) 0.0369(7) Uani 1 1 d . . .
C41B C 0.2234(3) 0.32304(18) 0.57425(14) 0.0408(8) Uani 1 1 d . . .
C41C C 0.0320(3) 0.2290(2) -0.01123(18) 0.0593(11) Uani 1 1 d . . .
C42A C 0.1771(4) -0.1762(3) 0.11824(19) 0.0695(13) Uani 1 1 d . . .
H42A H 0.1904 -0.2052 0.0836 0.104 Uiso 1 1 calc R . .
H42B H 0.1055 -0.1514 0.1289 0.104 Uiso 1 1 calc R . .
H42C H 0.1902 -0.2090 0.1523 0.104 Uiso 1 1 calc R . .
C42 C 0.4916(3) 0.5973(2) 0.36989(18) 0.0519(9) Uani 1 1 d . . .
H42D H 0.5364 0.6083 0.3920 0.078 Uiso 1 1 calc R . .
H42E H 0.4220 0.5986 0.3966 0.078 Uiso 1 1 calc R . .
H42F H 0.4906 0.6342 0.3362 0.078 Uiso 1 1 calc R . .
C42B C 0.2650(3) 0.39515(19) 0.54570(16) 0.0550(10) Uani 1 1 d . . .
H42G H 0.2516 0.4296 0.5769 0.083 Uiso 1 1 calc R . .
H42H H 0.2306 0.4179 0.5153 0.083 Uiso 1 1 calc R . .
H42I H 0.3389 0.3835 0.5270 0.083 Uiso 1 1 calc R . .
C42C C -0.0768(3) 0.2795(3) -0.0009(2) 0.093(2) Uani 1 1 d . . .
H42J H -0.1117 0.2794 0.0422 0.140 Uiso 1 1 calc R . .
H42K H -0.1176 0.2604 -0.0215 0.140 Uiso 1 1 calc R . .
H42L H -0.0685 0.3301 -0.0168 0.140 Uiso 1 1 calc R . .
C43A C 0.3614(3) -0.1585(2) 0.08469(18) 0.0616(11) Uani 1 1 d . . .
H43A H 0.4083 -0.1226 0.0744 0.092 Uiso 1 1 calc R . .
H43B H 0.3725 -0.1870 0.0500 0.092 Uiso 1 1 calc R . .
H43C H 0.3741 -0.1920 0.1185 0.092 Uiso 1 1 calc R . .
C43 C 0.5344(3) 0.4605(2) 0.39958(18) 0.0618(11) Uani 1 1 d . . .
H43D H 0.5800 0.4713 0.4213 0.093 Uiso 1 1 calc R . .
H43E H 0.5592 0.4110 0.3848 0.093 Uiso 1 1 calc R . .
H43F H 0.4650 0.4626 0.4267 0.093 Uiso 1 1 calc R . .
C43B C 0.1068(3) 0.3439(2) 0.60623(17) 0.0605(11) Uani 1 1 d . . .
H43G H 0.0970 0.3790 0.6365 0.091 Uiso 1 1 calc R . .
H43H H 0.0795 0.2993 0.6257 0.091 Uiso 1 1 calc R . .
H43I H 0.0706 0.3667 0.5766 0.091 Uiso 1 1 calc R . .
C43C C 0.0852(4) 0.2306(3) -0.0805(2) 0.0867(17) Uani 1 1 d . . .
H43J H 0.1530 0.1995 -0.0881 0.130 Uiso 1 1 calc R . .
H43K H 0.0924 0.2814 -0.0960 0.130 Uiso 1 1 calc R . .
H43L H 0.0433 0.2117 -0.1005 0.130 Uiso 1 1 calc R . .
C44A C 0.2322(4) -0.0649(2) 0.04765(16) 0.0762(15) Uani 1 1 d . . .
H44A H 0.2778 -0.0282 0.0387 0.114 Uiso 1 1 calc R . .
H44B H 0.1608 -0.0396 0.0570 0.114 Uiso 1 1 calc R . .
H44C H 0.2472 -0.0939 0.0128 0.114 Uiso 1 1 calc R . .
C44 C 0.6442(3) 0.5179(2) 0.30432(17) 0.0501(9) Uani 1 1 d . . .
H44D H 0.6876 0.5284 0.3276 0.075 Uiso 1 1 calc R . .
H44E H 0.6437 0.5557 0.2712 0.075 Uiso 1 1 calc R . .
H44F H 0.6712 0.4693 0.2883 0.075 Uiso 1 1 calc R . .
C44B C 0.2821(3) 0.2863(2) 0.62132(15) 0.0536(10) Uani 1 1 d . . .
H44G H 0.2703 0.3203 0.6525 0.080 Uiso 1 1 calc R . .
H44H H 0.3556 0.2750 0.6012 0.080 Uiso 1 1 calc R . .
H44I H 0.2569 0.2405 0.6395 0.080 Uiso 1 1 calc R . .
C44C C 0.0180(4) 0.1493(3) 0.0126(3) 0.0923(17) Uani 1 1 d . . .
H44J H 0.0852 0.1176 0.0063 0.138 Uiso 1 1 calc R . .
H44K H -0.0224 0.1311 -0.0089 0.138 Uiso 1 1 calc R . .
H44L H -0.0179 0.1484 0.0555 0.138 Uiso 1 1 calc R . .
C61 C 0.1664(3) 0.5072(2) 0.33837(15) 0.0422(8) Uani 1 1 d . . .
H61A H 0.1497 0.5301 0.3769 0.051 Uiso 1 1 calc R . .
H61B H 0.1320 0.5411 0.3115 0.051 Uiso 1 1 calc R . .
C61A C -0.0032(3) 0.06274(19) 0.25062(15) 0.0442(8) Uani 1 1 d . . .
H61C H -0.0458 0.0583 0.2243 0.053 Uiso 1 1 calc R . .
H61D H -0.0374 0.0446 0.2918 0.053 Uiso 1 1 calc R . .
C61C C 0.3817(2) 0.20510(16) 0.03220(12) 0.0288(6) Uani 1 1 d . . .
H61E H 0.4281 0.2421 0.0194 0.035 Uiso 1 1 calc R . .
H61F H 0.4009 0.1696 0.0007 0.035 Uiso 1 1 calc R . .
C61B C 0.4769(3) 0.17593(18) 0.40006(14) 0.0391(7) Uani 1 1 d . . .
H61G H 0.4955 0.1215 0.3993 0.047 Uiso 1 1 calc R . .
H61H H 0.5263 0.1940 0.4156 0.047 Uiso 1 1 calc R . .
C63A C -0.0938(3) 0.1892(2) 0.28815(15) 0.0526(10) Uani 1 1 d . . .
H63A H -0.1480 0.1957 0.2674 0.063 Uiso 1 1 calc R . .
H63B H -0.1180 0.1626 0.3277 0.063 Uiso 1 1 calc R . .
C63 C 0.0108(3) 0.4476(2) 0.35847(16) 0.0510(10) Uani 1 1 d . . .
H63C H -0.0249 0.4649 0.3990 0.061 Uiso 1 1 calc R . .
H63D H -0.0080 0.4862 0.3286 0.061 Uiso 1 1 calc R . .
C63C C 0.5049(2) 0.14186(18) 0.09500(15) 0.0383(7) Uani 1 1 d . . .
H63E H 0.5056 0.1101 0.1322 0.046 Uiso 1 1 calc R . .
H63F H 0.5448 0.1122 0.0606 0.046 Uiso 1 1 calc R . .
C63B C 0.5740(3) 0.17165(19) 0.28861(15) 0.0430(8) Uani 1 1 d . . .
H63G H 0.6384 0.1808 0.2944 0.052 Uiso 1 1 calc R . .
H63H H 0.5743 0.1177 0.2943 0.052 Uiso 1 1 calc R . .
C64A C -0.0725(3) 0.2643(2) 0.29662(17) 0.0510(9) Uani 1 1 d . . .
H64A H -0.0666 0.2951 0.2585 0.061 Uiso 1 1 calc R . .
H64B H -0.0058 0.2572 0.3057 0.061 Uiso 1 1 calc R . .
C64 C -0.0214(3) 0.3773(2) 0.3520(2) 0.0613(11) Uani 1 1 d . . .
H64C H -0.0127 0.3422 0.3863 0.074 Uiso 1 1 calc R . .
H64D H 0.0253 0.3555 0.3151 0.074 Uiso 1 1 calc R . .
C64C C 0.5567(3) 0.2062(2) 0.09412(15) 0.0431(8) Uani 1 1 d . . .
H64E H 0.5098 0.2421 0.1222 0.052 Uiso 1 1 calc R . .
H64F H 0.5714 0.2313 0.0534 0.052 Uiso 1 1 calc R . .
C64B C 0.5712(3) 0.19787(19) 0.22466(14) 0.0428(8) Uani 1 1 d . . .
H64G H 0.5853 0.2491 0.2162 0.051 Uiso 1 1 calc R . .
H64H H 0.5015 0.1984 0.2212 0.051 Uiso 1 1 calc R . .
C65A C -0.1573(3) 0.3071(2) 0.34816(16) 0.0512(9) Uani 1 1 d . . .
H65A H -0.2254 0.3116 0.3413 0.061 Uiso 1 1 calc R . .
H65B H -0.1591 0.2795 0.3873 0.061 Uiso 1 1 calc R . .
C65 C -0.1326(2) 0.3847(2) 0.34887(17) 0.0475(9) Uani 1 1 d . . .
H65C H -0.1408 0.4150 0.3122 0.057 Uiso 1 1 calc R . .
H65D H -0.1804 0.4097 0.3840 0.057 Uiso 1 1 calc R . .
C65C C 0.6595(3) 0.1819(2) 0.11224(15) 0.0465(9) Uani 1 1 d . . .
H65E H 0.7049 0.1451 0.0845 0.056 Uiso 1 1 calc R . .
H65H H 0.6938 0.2255 0.1062 0.056 Uiso 1 1 calc R . .
C65B C 0.6499(3) 0.1485(2) 0.17713(16) 0.0461(8) Uani 1 1 d . . .
H65F H 0.7178 0.1411 0.1848 0.055 Uiso 1 1 calc R . .
H65G H 0.6290 0.0995 0.1814 0.055 Uiso 1 1 calc R . .
Cl1 Cl 0.61160(9) 0.93621(5) 0.10549(4) 0.0632(3) Uani 1 1 d . . .
Cl2 Cl 0.77123(6) 0.33672(5) 0.18613(4) 0.0420(2) Uani 1 1 d . . .
Cl3 Cl 0.2388(2) 0.24405(19) 0.26322(18) 0.0251(5) Uani 0.662(4) 1 d PD A 1
O30 O 0.3077(3) 0.27571(19) 0.28633(17) 0.0450(11) Uani 0.662(4) 1 d PD A 1
O31 O 0.1693(4) 0.2099(2) 0.3137(2) 0.0350(10) Uani 0.662(4) 1 d PD A 1
O32 O 0.1814(2) 0.30241(17) 0.23250(13) 0.0351(9) Uani 0.662(4) 1 d PD A 1
O33 O 0.3011(3) 0.1885(2) 0.22116(17) 0.0452(11) Uani 0.662(4) 1 d PD A 1
Cl3A Cl 0.2628(6) 0.2304(4) 0.2564(4) 0.048(2) Uani 0.338(4) 1 d PD A 2
O30A O 0.2035(7) 0.2193(5) 0.2168(3) 0.076(3) Uani 0.338(4) 1 d PD A 2
O31A O 0.3359(6) 0.1644(4) 0.2619(5) 0.077(3) Uani 0.338(4) 1 d PD A 2
O32A O 0.3187(12) 0.2907(5) 0.2324(6) 0.158(8) Uani 0.338(4) 1 d PD A 2
O33A O 0.1937(12) 0.2453(10) 0.3152(5) 0.185(12) Uani 0.338(4) 1 d PD A 2
Cl4 Cl 0.85659(7) 0.36609(5) 0.52725(4) 0.0457(2) Uani 1 1 d . . .
O10 O 0.5498(2) 0.96919(14) 0.16004(11) 0.0593(7) Uani 1 1 d . . .
O11 O 0.5630(3) 0.96198(16) 0.05721(13) 0.0761(9) Uani 1 1 d . . .
O12 O 0.7124(3) 0.9578(3) 0.08854(19) 0.144(2) Uani 1 1 d . . .
O13 O 0.6194(5) 0.85706(18) 0.11424(17) 0.156(2) Uani 1 1 d . . .
O20 O 0.7118(2) 0.32406(18) 0.24785(13) 0.0699(8) Uani 1 1 d . . .
O21 O 0.8291(2) 0.26677(16) 0.16395(15) 0.0731(9) Uani 1 1 d . . .
O22 O 0.8412(3) 0.38586(18) 0.18406(13) 0.0788(10) Uani 1 1 d . . .
O23 O 0.7024(3) 0.36628(19) 0.15066(16) 0.0958(12) Uani 1 1 d . . .
O40 O 0.8319(2) 0.34477(14) 0.59165(11) 0.0617(7) Uani 1 1 d . . .
O41 O 0.9174(3) 0.42535(17) 0.51393(12) 0.0762(9) Uani 1 1 d . . .
O42 O 0.9150(3) 0.30309(16) 0.49409(13) 0.0803(10) Uani 1 1 d . . .
O43 O 0.7624(3) 0.3936(2) 0.51023(16) 0.0948(11) Uani 1 1 d . . .

loop_
_atom_site_aniso_label
_atom_site_aniso_U_11
_atom_site_aniso_U_22
_atom_site_aniso_U_33
_atom_site_aniso_U_23
_atom_site_aniso_U_13
_atom_site_aniso_U_12
Cu1 0.01839(17) 0.02468(18) 0.02433(17) -0.00658(13) -0.00426(13) -0.00442(13)
O1C 0.0196(9) 0.0235(10) 0.0265(9) -0.0055(8) -0.0042(7) -0.0043(8)
O1 0.0200(10) 0.0382(11) 0.0256(9) -0.0100(8) -0.0042(8) -0.0047(8)
C1 0.0234(14) 0.0293(15) 0.0311(14) -0.0081(12) -0.0085(12) -0.0040(12)
C1B 0.0459(19) 0.0231(15) 0.0258(14) -0.0049(11) -0.0012(13) -0.0099(13)
C1C 0.0242(14) 0.0225(14) 0.0211(12) -0.0018(10) -0.0054(11) -0.0048(11)
O1B 0.0404(12) 0.0306(11) 0.0295(10) -0.0113(9) 0.0015(9) -0.0104(9)
O1A 0.0441(13) 0.0380(12) 0.0224(10) -0.0080(9) -0.0036(9) 0.0025(10)
C1A 0.0397(18) 0.0307(16) 0.0177(13) -0.0025(11) 0.0024(12) -0.0066(13)
N2 0.0205(11) 0.0210(11) 0.0271(11) -0.0040(9) -0.0051(9) -0.0028(9)
Cu2 0.0406(2) 0.02561(19) 0.02163(17) -0.00753(14) -0.00073(15) -0.00473(16)
N2C 0.0214(12) 0.0256(12) 0.0262(11) -0.0053(9) -0.0051(9) -0.0015(10)
C2 0.0261(15) 0.0225(14) 0.0271(13) -0.0057(11) -0.0057(11) -0.0036(11)
C2C 0.0255(15) 0.0300(15) 0.0237(13) -0.0058(11) -0.0069(11) -0.0040(12)
C2B 0.0440(18) 0.0256(15) 0.0261(14) -0.0046(12) 0.0004(13) -0.0110(13)
N2B 0.0411(15) 0.0204(12) 0.0198(11) -0.0033(9) -0.0011(10) -0.0077(10)
N2A 0.0397(15) 0.0243(12) 0.0282(12) -0.0061(10) -0.0065(11) -0.0036(11)
C2A 0.0425(18) 0.0246(15) 0.0203(13) -0.0020(11) -0.0004(12) -0.0072(13)
N3 0.0349(15) 0.0600(18) 0.0343(14) -0.0197(13) 0.0002(11) -0.0100(14)
N3A 0.0351(15) 0.0490(17) 0.0382(14) -0.0078(12) -0.0065(12) 0.0045(13)
C3 0.0238(15) 0.0272(15) 0.0338(15) -0.0059(12) -0.0075(12) -0.0071(12)
N3B 0.0308(14) 0.0378(15) 0.0363(14) -0.0090(11) -0.0029(11) -0.0088(11)
N3C 0.0272(13) 0.0329(13) 0.0324(13) -0.0066(10) -0.0062(10) -0.0019(11)
C3C 0.0281(16) 0.0432(18) 0.0374(16) -0.0155(14) -0.0146(13) 0.0039(14)
C3B 0.0440(19) 0.0323(16) 0.0269(15) -0.0072(12) 0.0009(13) -0.0129(14)
C3A 0.0401(18) 0.0268(15) 0.0253(14) -0.0050(12) 0.0001(12) -0.0082(13)
C4 0.0279(16) 0.0324(16) 0.0394(16) -0.0127(13) -0.0119(13) -0.0059(13)
C4C 0.0349(18) 0.052(2) 0.0405(17) -0.0220(15) -0.0195(14) 0.0021(15)
C4B 0.050(2) 0.0328(17) 0.0269(15) -0.0071(12) -0.0048(14) -0.0115(15)
C4A 0.0387(18) 0.0321(16) 0.0251(14) -0.0076(12) 0.0037(12) -0.0157(14)
C5 0.0331(17) 0.0487(19) 0.0320(15) -0.0180(14) -0.0054(13) -0.0053(14)
C5C 0.0383(18) 0.0413(18) 0.0328(15) -0.0180(14) -0.0134(13) 0.0012(14)
C5B 0.048(2) 0.0358(17) 0.0326(16) -0.0042(13) -0.0109(14) -0.0152(15)
C5A 0.0407(19) 0.0455(19) 0.0298(15) -0.0033(14) -0.0051(13) -0.0147(15)
C6 0.0267(16) 0.0490(19) 0.0343(16) -0.0147(14) -0.0050(13) -0.0069(14)
C6C 0.0314(16) 0.0337(16) 0.0226(13) -0.0067(12) -0.0072(11) -0.0029(13)
C6B 0.0417(19) 0.0313(16) 0.0329(16) -0.0045(13) -0.0068(13) -0.0068(14)
C6A 0.0334(17) 0.0370(17) 0.0310(15) -0.0035(13) -0.0009(13) -0.0033(14)
C21A 0.0403(18) 0.0245(15) 0.0307(15) -0.0065(12) -0.0013(13) -0.0030(13)
C21B 0.0407(18) 0.0240(15) 0.0240(14) -0.0025(11) 0.0023(12) -0.0100(13)
C21 0.0192(13) 0.0235(14) 0.0315(14) -0.0039(11) -0.0060(11) -0.0037(11)
C21C 0.0225(14) 0.0309(15) 0.0276(14) -0.0036(11) -0.0080(11) -0.0031(12)
C23 0.0257(15) 0.0211(14) 0.0297(14) -0.0051(11) -0.0034(11) -0.0088(11)
C23B 0.049(2) 0.0353(17) 0.0190(13) -0.0019(12) 0.0011(13) -0.0166(15)
C23A 0.050(2) 0.0217(15) 0.0433(18) -0.0102(13) -0.0111(15) -0.0054(14)
C23C 0.0273(15) 0.0268(15) 0.0285(14) -0.0003(11) -0.0090(12) -0.0013(12)
C24 0.0273(15) 0.0262(15) 0.0326(15) 0.0008(12) -0.0062(12) -0.0113(12)
C24B 0.051(2) 0.0400(19) 0.0319(16) -0.0076(14) 0.0014(14) -0.0133(16)
C24A 0.048(2) 0.049(2) 0.061(2) -0.0223(18) -0.0151(18) 0.0003(18)
C24C 0.0363(17) 0.0307(16) 0.0418(17) 0.0002(13) -0.0116(14) -0.0097(14)
C25 0.0439(19) 0.0325(16) 0.0304(15) 0.0011(12) -0.0116(13) -0.0179(14)
C25B 0.049(2) 0.062(2) 0.0428(19) -0.0045(17) 0.0015(16) -0.0200(19)
C25A 0.045(2) 0.068(3) 0.105(4) -0.033(3) -0.020(2) 0.004(2)
C25C 0.057(2) 0.0276(17) 0.061(2) -0.0007(15) -0.0177(18) -0.0114(16)
C26C 0.055(2) 0.0275(17) 0.058(2) -0.0142(15) -0.0144(18) 0.0036(16)
C26 0.0449(19) 0.0371(17) 0.0279(15) -0.0091(13) 0.0024(13) -0.0161(15)
C26B 0.068(3) 0.068(3) 0.041(2) -0.0001(18) -0.0056(18) -0.040(2)
C26A 0.090(4) 0.053(3) 0.096(4) -0.020(2) -0.062(3) 0.001(2)
C27 0.0292(17) 0.0425(19) 0.0404(17) -0.0120(14) 0.0016(14) -0.0079(14)
C27B 0.086(3) 0.047(2) 0.0295(17) 0.0042(15) -0.0121(18) -0.038(2)
C27A 0.080(3) 0.049(2) 0.065(2) 0.0007(19) -0.040(2) -0.018(2)
C27C 0.0365(19) 0.047(2) 0.051(2) -0.0205(16) -0.0063(15) 0.0036(16)
C28C 0.0283(16) 0.0356(17) 0.0431(17) -0.0107(14) -0.0061(13) -0.0046(13)
C28 0.0288(16) 0.0350(17) 0.0354(16) -0.0103(13) -0.0047(13) -0.0069(13)
C28B 0.063(2) 0.0318(17) 0.0239(14) -0.0013(12) -0.0049(14) -0.0146(16)
C28A 0.062(2) 0.0376(19) 0.0445(19) -0.0011(15) -0.0198(17) -0.0121(17)
C31 0.047(2) 0.056(2) 0.055(2) -0.0019(18) -0.0037(17) -0.0123(18)
C31A 0.049(2) 0.049(2) 0.046(2) 0.0028(17) 0.0064(17) 0.0029(18)
C31B 0.060(2) 0.0382(19) 0.046(2) -0.0079(16) 0.0076(17) -0.0083(17)
C31C 0.0331(18) 0.0359(18) 0.055(2) 0.0031(15) -0.0083(15) -0.0079(14)
C41A 0.051(2) 0.0445(19) 0.0274(15) -0.0121(14) -0.0033(14) -0.0191(16)
C41 0.0320(17) 0.0433(18) 0.0403(17) -0.0174(14) -0.0122(13) -0.0053(14)
C41B 0.058(2) 0.0369(18) 0.0300(15) -0.0110(13) -0.0068(15) -0.0162(16)
C41C 0.050(2) 0.076(3) 0.066(2) -0.043(2) -0.0370(19) 0.011(2)
C42A 0.082(3) 0.080(3) 0.057(2) -0.027(2) -0.007(2) -0.047(3)
C42 0.042(2) 0.055(2) 0.067(2) -0.0322(19) -0.0174(18) -0.0067(17)
C42B 0.087(3) 0.0374(19) 0.047(2) -0.0102(16) -0.021(2) -0.0173(19)
C42C 0.057(3) 0.128(4) 0.122(4) -0.089(4) -0.062(3) 0.029(3)
C43A 0.063(3) 0.066(3) 0.058(2) -0.044(2) -0.0089(19) -0.003(2)
C43 0.075(3) 0.069(3) 0.062(2) 0.002(2) -0.044(2) -0.027(2)
C43B 0.067(3) 0.066(3) 0.050(2) -0.038(2) -0.0081(19) -0.005(2)
C43C 0.082(3) 0.120(4) 0.075(3) -0.056(3) -0.052(3) 0.019(3)
C44A 0.122(4) 0.066(3) 0.0311(19) -0.0134(19) -0.013(2) 0.000(3)
C44 0.0345(19) 0.068(2) 0.058(2) -0.0290(19) -0.0163(16) -0.0111(17)
C44B 0.079(3) 0.047(2) 0.0399(19) -0.0098(16) -0.0134(18) -0.024(2)
C44C 0.086(4) 0.103(4) 0.127(4) -0.037(3) -0.069(3) -0.027(3)
C61 0.0365(18) 0.052(2) 0.0371(17) -0.0191(15) -0.0039(14) -0.0051(16)
C61A 0.041(2) 0.048(2) 0.0385(17) -0.0085(15) -0.0031(15) -0.0044(16)
C61C 0.0288(15) 0.0311(15) 0.0239(13) -0.0093(11) -0.0026(11) -0.0019(12)
C61B 0.0397(18) 0.0361(18) 0.0422(17) -0.0072(14) -0.0109(14) -0.0062(14)
C63A 0.055(2) 0.053(2) 0.0363(18) -0.0088(16) -0.0048(16) 0.0147(18)
C63 0.0293(18) 0.081(3) 0.0442(19) -0.0271(19) 0.0032(14) -0.0208(18)
C63C 0.0330(17) 0.0401(18) 0.0413(17) -0.0099(14) -0.0120(14) 0.0014(14)
C63B 0.0358(18) 0.0437(19) 0.0455(19) -0.0154(15) -0.0035(14) -0.0024(15)
C64A 0.038(2) 0.060(2) 0.056(2) -0.0229(18) -0.0209(17) 0.0126(17)
C64 0.033(2) 0.079(3) 0.073(3) -0.033(2) -0.0118(18) -0.0015(19)
C64C 0.044(2) 0.049(2) 0.0381(17) -0.0097(15) -0.0103(15) -0.0085(16)
C64B 0.0396(19) 0.0422(19) 0.0438(18) -0.0088(15) -0.0023(15) -0.0114(15)
C65A 0.052(2) 0.052(2) 0.046(2) -0.0183(17) -0.0184(17) 0.0141(18)
C65 0.0241(17) 0.067(2) 0.052(2) -0.0224(18) -0.0085(14) -0.0013(16)
C65C 0.0363(19) 0.059(2) 0.0484(19) -0.0244(17) -0.0096(15) -0.0072(16)
C65B 0.0339(18) 0.050(2) 0.055(2) -0.0178(17) -0.0077(15) -0.0054(16)
Cl1 0.0729(7) 0.0341(5) 0.0533(5) -0.0050(4) 0.0172(5) 0.0073(4)
Cl2 0.0337(4) 0.0482(5) 0.0519(5) -0.0142(4) -0.0207(4) -0.0050(4)
Cl3 0.0224(10) 0.0216(10) 0.0260(11) -0.0038(7) 0.0012(8) -0.0022(9)
O30 0.048(2) 0.037(2) 0.055(2) 0.0022(17) -0.0215(18) -0.0123(17)
O31 0.0258(19) 0.0302(19) 0.038(2) 0.0135(15) 0.0008(16) -0.0040(15)
O32 0.0310(18) 0.039(2) 0.0310(17) 0.0087(13) -0.0058(13) -0.0079(14)
O33 0.050(3) 0.034(2) 0.042(2) -0.0088(18) 0.0012(19) 0.0001(18)
Cl3A 0.056(4) 0.047(4) 0.031(2) -0.006(2) -0.003(3) 0.004(2)
O30A 0.114(9) 0.078(7) 0.041(5) 0.011(4) -0.011(5) -0.053(6)
O31A 0.042(5) 0.058(6) 0.111(8) 0.000(5) 0.004(5) -0.004(4)
O32A 0.33(2) 0.077(8) 0.162(12) 0.074(8) -0.189(14) -0.113(11)
O33A 0.158(19) 0.28(3) 0.039(7) -0.009(12) -0.011(9) 0.123(18)
Cl4 0.0521(5) 0.0446(5) 0.0382(4) -0.0178(4) -0.0048(4) -0.0057(4)
O10 0.0728(19) 0.0486(15) 0.0469(14) -0.0153(12) -0.0030(13) -0.0015(13)
O11 0.106(3) 0.0611(18) 0.0553(17) -0.0141(14) -0.0074(17) -0.0178(17)
O12 0.050(2) 0.217(5) 0.120(3) 0.075(3) 0.005(2) -0.012(3)
O13 0.296(7) 0.0371(18) 0.074(2) -0.0093(16) 0.013(3) 0.018(3)
O20 0.0468(16) 0.096(2) 0.0662(17) -0.0159(16) 0.0018(13) -0.0299(15)
O21 0.0609(19) 0.0623(18) 0.099(2) -0.0316(16) -0.0303(16) 0.0109(15)
O22 0.109(3) 0.086(2) 0.0619(17) 0.0015(16) -0.0225(17) -0.072(2)
O23 0.109(3) 0.089(2) 0.107(3) -0.037(2) -0.080(2) 0.038(2)
O40 0.087(2) 0.0506(15) 0.0432(14) -0.0081(12) -0.0043(13) -0.0206(14)
O41 0.106(3) 0.0703(19) 0.0535(16) -0.0058(14) -0.0058(16) -0.0432(18)
O42 0.104(3) 0.0584(18) 0.0654(18) -0.0325(15) -0.0072(17) 0.0103(17)
O43 0.069(2) 0.121(3) 0.091(2) -0.002(2) -0.0315(19) 0.001(2)

loop_
_atom_type_symbol
_atom_type_description
_atom_type_scat_dispersion_real
_atom_type_scat_dispersion_imag
_atom_type_scat_source
C C 0.0033 0.0016 'International Tables Vol C Tables 4.2.6.8 and 6.1.1.4'
H H 0.0000 0.0000 'International Tables Vol C Tables 4.2.6.8 and 6.1.1.4'
N N 0.0061 0.0033 'International Tables Vol C Tables 4.2.6.8 and 6.1.1.4'
O O 0.0106 0.0060 'International Tables Vol C Tables 4.2.6.8 and 6.1.1.4'
Cl Cl 0.1484 0.1585 'International Tables Vol C Tables 4.2.6.8 and 6.1.1.4'
Cu Cu 0.3201 1.2651 'International Tables Vol C Tables 4.2.6.8 and 6.1.1.4'

loop_
_geom_angle_atom_site_label_1
_geom_angle_atom_site_label_2
_geom_angle_atom_site_label_3
_geom_angle
O1 Cu1 O1C 154.44(8)
O1 Cu1 N2 94.13(8)
O1C Cu1 N2 93.60(8)
O1 Cu1 N2C 92.92(8)
O1C Cu1 N2C 94.48(8)
N2 Cu1 N2C 145.28(9)
C1C O1C Cu1 127.08(16)
C1 O1 Cu1 126.37(17)
O1 C1 C2 125.0(2)
O1 C1 C6 117.2(2)
C2 C1 C6 117.7(3)
O1B C1B C6B 117.3(3)
O1B C1B C2B 125.0(3)
C6B C1B C2B 117.7(2)
O1C C1C C2C 124.9(2)
O1C C1C C6C 117.9(2)
C2C C1C C6C 117.2(2)
C1B O1B Cu2 126.6(2)
C1A O1A Cu2 128.3(2)
O1A C1A C6A 118.2(3)
O1A C1A C2A 124.6(3)
C6A C1A C2A 117.2(2)
C21 N2 C23 117.9(2)
C21 N2 Cu1 123.00(18)
C23 N2 Cu1 119.05(17)
O1A Cu2 O1B 155.61(9)
O1A Cu2 N2B 93.42(9)
O1B Cu2 N2B 94.63(9)
O1A Cu2 N2A 93.36(9)
O1B Cu2 N2A 91.41(10)
N2B Cu2 N2A 149.22(10)
C21C N2C C23C 117.1(2)
C21C N2C Cu1 122.52(18)
C23C N2C Cu1 120.35(18)
C1 C2 C3 119.2(2)
C1 C2 C21 123.3(3)
C3 C2 C21 117.4(2)
C3C C2C C1C 119.9(2)
C3C C2C C21C 116.4(3)
C1C C2C C21C 123.5(3)
C1B C2B C3B 118.9(3)
C1B C2B C21B 123.3(2)
C3B C2B C21B 117.8(3)
C21B N2B C23B 117.4(2)
C21B N2B Cu2 123.2(2)
C23B N2B Cu2 119.38(17)
C21A N2A C23A 117.8(2)
C21A N2A Cu2 124.0(2)
C23A N2A Cu2 118.11(18)
C3A C2A C1A 119.5(3)
C3A C2A C21A 117.4(3)
C1A C2A C21A 123.1(2)
C61 N3 C31 112.0(3)
C61 N3 C63 109.7(3)
C31 N3 C63 113.3(3)
C61 N3 H3B 107.2
C31 N3 H3B 107.2
C63 N3 H3B 107.2
C31A N3A C61A 112.3(3)
C31A N3A C63A 112.4(3)
C61A N3A C63A 111.6(3)
C31A N3A H3AB 106.7
C61A N3A H3AB 106.7
C63A N3A H3AB 106.7
C4 C3 C2 123.2(3)
C4 C3 H3A 118.4
C2 C3 H3A 118.4
C31B N3B C61B 111.2(2)
C31B N3B C63B 112.2(3)
C61B N3B C63B 113.2(2)
C31B N3B H3BB 106.6
C61B N3B H3BB 106.6
C63B N3B H3BB 106.6
C31C N3C C63C 109.6(2)
C31C N3C C61C 110.3(2)
C63C N3C C61C 114.5(2)
C31C N3C H3CB 107.4
C63C N3C H3CB 107.4
C61C N3C H3CB 107.4
C4C C3C C2C 123.4(3)
C4C C3C H3CA 118.3
C2C C3C H3CA 118.3
C4B C3B C2B 123.4(3)
C4B C3B H3BA 118.3
C2B C3B H3BA 118.3
C4A C3A C2A 122.9(3)
C4A C3A H3AA 118.5
C2A C3A H3AA 118.5
C3 C4 C5 116.2(3)
C3 C4 C41 123.8(3)
C5 C4 C41 120.0(3)
C3C C4C C5C 116.4(3)
C3C C4C C41C 123.6(3)
C5C C4C C41C 120.0(3)
C3B C4B C5B 116.8(3)
C3B C4B C41B 123.3(3)
C5B C4B C41B 119.9(3)
C3A C4A C5A 116.8(3)
C3A C4A C41A 123.7(3)
C5A C4A C41A 119.4(3)
C6 C5 C4 123.1(3)
C6 C5 H5A 118.5
C4 C5 H5A 118.5
C6C C5C C4C 122.7(3)
C6C C5C H5CA 118.7
C4C C5C H5CA 118.7
C6B C5B C4B 122.2(3)
C6B C5B H5BA 118.9
C4B C5B H5BA 118.9
C6A C5A C4A 122.8(3)
C6A C5A H5AA 118.6
C4A C5A H5AA 118.6
C5 C6 C1 120.4(3)
C5 C6 C61 122.8(3)
C1 C6 C61 116.8(3)
C5C C6C C1C 120.5(3)
C5C C6C C61C 122.5(2)
C1C C6C C61C 117.0(2)
C5B C6B C1B 121.1(3)
C5B C6B C61B 122.0(3)
C1B C6B C61B 116.9(3)
C5A C6A C1A 120.6(3)
C5A C6A C61A 122.0(3)
C1A C6A C61A 117.4(3)
N2A C21A C2A 126.0(3)
N2A C21A H21A 117.0
C2A C21A H21A 117.0
N2B C21B C2B 126.7(3)
N2B C21B H21B 116.6
C2B C21B H21B 116.6
N2 C21 C2 126.4(3)
N2 C21 H21C 116.8
C2 C21 H21C 116.8
N2C C21C C2C 127.2(3)
N2C C21C H21D 116.4
C2C C21C H21D 116.4
C24 C23 C28 118.7(3)
C24 C23 N2 118.9(2)
C28 C23 N2 122.4(3)
C24B C23B C28B 119.3(3)
C24B C23B N2B 122.0(3)
C28B C23B N2B 118.6(3)
C24A C23A C28A 119.8(3)
C24A C23A N2A 121.8(3)
C28A C23A N2A 118.4(3)
C24C C23C C28C 119.7(3)
C24C C23C N2C 119.0(3)
C28C C23C N2C 121.4(3)
C25 C24 C23 120.9(3)
C25 C24 H24A 119.5
C23 C24 H24A 119.5
C23B C24B C25B 119.9(3)
C23B C24B H24B 120.1
C25B C24B H24B 120.1
C23A C24A C25A 118.0(4)
C23A C24A H24C 121.0
C25A C24A H24C 121.0
C23C C24C C25C 119.6(3)
C23C C24C H24D 120.2
C25C C24C H24D 120.2
C24 C25 C26 120.0(3)
C24 C25 H25A 120.0
C26 C25 H25A 120.0
C26B C25B C24B 120.2(4)
C26B C25B H25B 119.9
C24B C25B H25B 119.9
C26A C25A C24A 121.0(4)
C26A C25A H25C 119.5
C24A C25A H25C 119.5
C26C C25C C24C 120.8(3)
C26C C25C H25D 119.6
C24C C25C H25D 119.6
C25C C26C C27C 119.5(3)
C25C C26C H26A 120.3
C27C C26C H26A 120.3
C27 C26 C25 120.3(3)
C27 C26 H26B 119.8
C25 C26 H26B 119.8
C25B C26B C27B 120.2(4)
C25B C26B H26C 119.9
C27B C26B H26C 119.9
C27A C26A C25A 120.4(4)
C27A C26A H26D 119.8
C25A C26A H26D 119.8
C26 C27 C28 120.4(3)
C26 C27 H27A 119.8
C28 C27 H27A 119.8
C26B C27B C28B 120.1(3)
C26B C27B H27B 119.9
C28B C27B H27B 119.9
C26A C27A C28A 119.7(4)
C26A C27A H27C 120.2
C28A C27A H27C 120.2
C26C C27C C28C 120.6(3)
C26C C27C H27D 119.7
C28C C27C H27D 119.7
C27C C28C C23C 119.8(3)
C27C C28C H28A 120.1
C23C C28C H28A 120.1
C27 C28 C23 119.7(3)
C27 C28 H28B 120.2
C23 C28 H28B 120.2
C27B C28B C23B 120.2(3)
C27B C28B H28C 119.9
C23B C28B H28C 119.9
C27A C28A C23A 121.1(4)
C27A C28A H28D 119.4
C23A C28A H28D 119.4
N3 C31 H31A 109.5
N3 C31 H31B 109.5
H31A C31 H31B 109.5
N3 C31 H31C 109.5
H31A C31 H31C 109.5
H31B C31 H31C 109.5
N3A C31A H31D 109.5
N3A C31A H31E 109.5
H31D C31A H31E 109.5
N3A C31A H31F 109.5
H31D C31A H31F 109.5
H31E C31A H31F 109.5
N3B C31B H31G 109.5
N3B C31B H31H 109.5
H31G C31B H31H 109.5
N3B C31B H31I 109.5
H31G C31B H31I 109.5
H31H C31B H31I 109.5
N3C C31C H31J 109.5
N3C C31C H31K 109.5
H31J C31C H31K 109.5
N3C C31C H31L 109.5
H31J C31C H31L 109.5
H31K C31C H31L 109.5
C43A C41A C44A 107.8(3)
C43A C41A C42A 107.7(3)
C44A C41A C42A 111.0(3)
C43A C41A C4A 111.6(3)
C44A C41A C4A 110.1(3)
C42A C41A C4A 108.7(3)
C44 C41 C43 109.4(3)
C44 C41 C42 108.2(3)
C43 C41 C42 109.0(3)
C44 C41 C4 111.5(2)
C43 C41 C4 110.1(3)
C42 C41 C4 108.7(3)
C42B C41B C43B 108.2(3)
C42B C41B C44B 108.6(3)
C43B C41B C44B 109.9(3)
C42B C41B C4B 110.4(3)
C43B C41B C4B 111.8(3)
C44B C41B C4B 108.0(3)
C44C C41C C4C 109.8(3)
C44C C41C C43C 109.2(4)
C4C C41C C43C 109.1(4)
C44C C41C C42C 109.0(4)
C4C C41C C42C 111.8(3)
C43C C41C C42C 107.9(4)
C41A C42A H42A 109.5
C41A C42A H42B 109.5
H42A C42A H42B 109.5
C41A C42A H42C 109.5
H42A C42A H42C 109.5
H42B C42A H42C 109.5
C41 C42 H42D 109.5
C41 C42 H42E 109.5
H42D C42 H42E 109.5
C41 C42 H42F 109.5
H42D C42 H42F 109.5
H42E C42 H42F 109.5
C41B C42B H42G 109.5
C41B C42B H42H 109.5
H42G C42B H42H 109.5
C41B C42B H42I 109.5
H42G C42B H42I 109.5
H42H C42B H42I 109.5
C41C C42C H42J 109.5
C41C C42C H42K 109.5
H42J C42C H42K 109.5
C41C C42C H42L 109.5
H42J C42C H42L 109.5
H42K C42C H42L 109.5
C41A C43A H43A 109.5
C41A C43A H43B 109.5
H43A C43A H43B 109.5
C41A C43A H43C 109.5
H43A C43A H43C 109.5
H43B C43A H43C 109.5
C41 C43 H43D 109.5
C41 C43 H43E 109.5
H43D C43 H43E 109.5
C41 C43 H43F 109.5
H43D C43 H43F 109.5
H43E C43 H43F 109.5
C41B C43B H43G 109.5
C41B C43B H43H 109.5
H43G C43B H43H 109.5
C41B C43B H43I 109.5
H43G C43B H43I 109.5
H43H C43B H43I 109.5
C41C C43C H43J 109.5
C41C C43C H43K 109.5
H43J C43C H43K 109.5
C41C C43C H43L 109.5
H43J C43C H43L 109.5
H43K C43C H43L 109.5
C41A C44A H44A 109.5
C41A C44A H44B 109.5
H44A C44A H44B 109.5
C41A C44A H44C 109.5
H44A C44A H44C 109.5
H44B C44A H44C 109.5
C41 C44 H44D 109.5
C41 C44 H44E 109.5
H44D C44 H44E 109.5
C41 C44 H44F 109.5
H44D C44 H44F 109.5
H44E C44 H44F 109.5
C41B C44B H44G 109.5
C41B C44B H44H 109.5
H44G C44B H44H 109.5
C41B C44B H44I 109.5
H44G C44B H44I 109.5
H44H C44B H44I 109.5
C41C C44C H44J 109.5
C41C C44C H44K 109.5
H44J C44C H44K 109.5
C41C C44C H44L 109.5
H44J C44C H44L 109.5
H44K C44C H44L 109.5
N3 C61 C6 109.0(3)
N3 C61 H61A 109.9
C6 C61 H61A 109.9
N3 C61 H61B 109.9
C6 C61 H61B 109.9
H61A C61 H61B 108.3
N3A C61A C6A 110.0(3)
N3A C61A H61C 109.7
C6A C61A H61C 109.7
N3A C61A H61D 109.7
C6A C61A H61D 109.7
H61C C61A H61D 108.2
C6C C61C N3C 109.7(2)
C6C C61C H61E 109.7
N3C C61C H61E 109.7
C6C C61C H61F 109.7
N3C C61C H61F 109.7
H61E C61C H61F 108.2
C6B C61B N3B 110.5(3)
C6B C61B H61G 109.6
N3B C61B H61G 109.6
C6B C61B H61H 109.6
N3B C61B H61H 109.6
H61G C61B H61H 108.1
C64A C63A N3A 109.0(3)
C64A C63A H63A 109.9
N3A C63A H63A 109.9
C64A C63A H63B 109.9
N3A C63A H63B 109.9
H63A C63A H63B 108.3
C64 C63 N3 109.3(3)
C64 C63 H63C 109.8
N3 C63 H63C 109.8
C64 C63 H63D 109.8
N3 C63 H63D 109.8
H63C C63 H63D 108.3
C64C C63C N3C 114.0(3)
C64C C63C H63E 108.7
N3C C63C H63E 108.7
C64C C63C H63F 108.7
N3C C63C H63F 108.7
H63E C63C H63F 107.6
C64B C63B N3B 113.2(3)
C64B C63B H63G 108.9
N3B C63B H63G 108.9
C64B C63B H63H 108.9
N3B C63B H63H 108.9
H63G C63B H63H 107.8
C63A C64A C65A 114.0(3)
C63A C64A H64A 108.7
C65A C64A H64A 108.7
C63A C64A H64B 108.7
C65A C64A H64B 108.7
H64A C64A H64B 107.6
C63 C64 C65 115.4(3)
C63 C64 H64C 108.4
C65 C64 H64C 108.4
C63 C64 H64D 108.4
C65 C64 H64D 108.4
H64C C64 H64D 107.5
C63C C64C C65C 112.2(3)
C63C C64C H64E 109.2
C65C C64C H64E 109.2
C63C C64C H64F 109.2
C65C C64C H64F 109.2
H64E C64C H64F 107.9
C63B C64B C65B 112.9(3)
C63B C64B H64G 109.0
C65B C64B H64G 109.0
C63B C64B H64H 109.0
C65B C64B H64H 109.0
H64G C64B H64H 107.8
C65 C65A C64A 109.4(3)
C65 C65A H65A 109.8
C64A C65A H65A 109.8
C65 C65A H65B 109.8
C64A C65A H65B 109.8
H65A C65A H65B 108.2
C64 C65 C65A 109.2(3)
C64 C65 H65C 109.8
C65A C65 H65C 109.8
C64 C65 H65D 109.8
C65A C65 H65D 109.8
H65C C65 H65D 108.3
C65B C65C C64C 116.4(3)
C65B C65C H65E 108.2
C64C C65C H65E 108.2
C65B C65C H65H 108.2
C64C C65C H65H 108.2
H65E C65C H65H 107.4
C65C C65B C64B 112.8(3)
C65C C65B H65F 109.0
C64B C65B H65F 109.0
C65C C65B H65G 109.0
C64B C65B H65G 109.0
H65F C65B H65G 107.8
O10 Cl1 O13 109.43(19)
O10 Cl1 O12 109.5(3)
O13 Cl1 O12 111.1(3)
O10 Cl1 O11 109.75(17)
O13 Cl1 O11 108.2(3)
O12 Cl1 O11 108.9(2)
O23 Cl2 O22 112.0(2)
O23 Cl2 O21 108.78(18)
O22 Cl2 O21 109.2(2)
O23 Cl2 O20 108.8(2)
O22 Cl2 O20 109.11(17)
O21 Cl2 O20 108.9(2)
O31 Cl3 O32 110.3(3)
O31 Cl3 O30 108.0(4)
O32 Cl3 O30 109.5(3)
O31 Cl3 O33 110.5(3)
O32 Cl3 O33 110.1(3)
O30 Cl3 O33 108.4(3)
O32A Cl3A O31A 108.2(7)
O32A Cl3A O33A 110.6(9)
O31A Cl3A O33A 108.7(8)
O32A Cl3A O30A 110.6(8)
O31A Cl3A O30A 109.8(7)
O33A Cl3A O30A 109.0(8)
O42 Cl4 O43 110.8(2)
O42 Cl4 O41 109.3(2)
O43 Cl4 O41 108.2(2)
O42 Cl4 O40 109.53(17)
O43 Cl4 O40 109.6(2)
O41 Cl4 O40 109.24(17)

loop_
_geom_bond_atom_site_label_1
_geom_bond_atom_site_label_2
_geom_bond_distance
Cu1 O1 1.8959(17)
Cu1 O1C 1.8972(17)
Cu1 N2 1.993(2)
Cu1 N2C 1.994(2)
O1C C1C 1.302(3)
O1 C1 1.317(3)
C1 C2 1.403(4)
C1 C6 1.422(4)
C1B O1B 1.309(3)
C1B C6B 1.413(5)
C1B C2B 1.422(4)
C1C C2C 1.414(4)
C1C C6C 1.421(4)
O1B Cu2 1.887(2)
O1A C1A 1.312(3)
O1A Cu2 1.886(2)
C1A C6A 1.414(4)
C1A C2A 1.416(4)
N2 C21 1.294(3)
N2 C23 1.440(3)
Cu2 N2B 1.987(2)
Cu2 N2A 1.990(2)
N2C C21C 1.295(3)
N2C C23C 1.438(3)
C2 C3 1.418(4)
C2 C21 1.443(4)
C2C C3C 1.406(4)
C2C C21C 1.426(4)
C2B C3B 1.423(4)
C2B C21B 1.424(4)
N2B C21B 1.291(3)
N2B C23B 1.439(4)
N2A C21A 1.303(3)
N2A C23A 1.430(4)
C2A C3A 1.410(4)
C2A C21A 1.436(4)
N3 C61 1.476(4)
N3 C31 1.481(5)
N3 C63 1.529(4)
N3 H3B 0.9100
N3A C31A 1.473(4)
N3A C61A 1.498(4)
N3A C63A 1.528(4)
N3A H3AB 0.9100
C3 C4 1.381(4)
C3 H3A 0.9300
N3B C31B 1.472(4)
N3B C61B 1.501(4)
N3B C63B 1.504(4)
N3B H3BB 0.9100
N3C C31C 1.492(4)
N3C C63C 1.510(4)
N3C C61C 1.511(4)
N3C H3CB 0.9100
C3C C4C 1.375(4)
C3C H3CA 0.9300
C3B C4B 1.373(4)
C3B H3BA 0.9300
C3A C4A 1.368(4)
C3A H3AA 0.9300
C4 C5 1.396(4)
C4 C41 1.540(4)
C4C C5C 1.401(4)
C4C C41C 1.517(4)
C4B C5B 1.408(4)
C4B C41B 1.543(4)
C4A C5A 1.393(4)
C4A C41A 1.531(4)
C5 C6 1.377(4)
C5 H5A 0.9300
C5C C6C 1.389(4)
C5C H5CA 0.9300
C5B C6B 1.388(4)
C5B H5BA 0.9300
C5A C6A 1.377(4)
C5A H5AA 0.9300
C6 C61 1.511(4)
C6C C61C 1.503(4)
C6B C61B 1.500(4)
C6A C61A 1.499(4)
C21A H21A 0.9300
C21B H21B 0.9300
C21 H21C 0.9300
C21C H21D 0.9300
C23 C24 1.395(4)
C23 C28 1.396(4)
C23B C24B 1.379(5)
C23B C28B 1.402(4)
C23A C24A 1.375(5)
C23A C28A 1.397(4)
C23C C24C 1.382(4)
C23C C28C 1.392(4)
C24 C25 1.377(4)
C24 H24A 0.9300
C24B C25B 1.403(5)
C24B H24B 0.9300
C24A C25A 1.410(6)
C24A H24C 0.9300
C24C C25C 1.386(4)
C24C H24D 0.9300
C25 C26 1.377(4)
C25 H25A 0.9300
C25B C26B 1.371(5)
C25B H25B 0.9300
C25A C26A 1.374(6)
C25A H25C 0.9300
C25C C26C 1.374(5)
C25C H25D 0.9300
C26C C27C 1.378(5)
C26C H26A 0.9300
C26 C27 1.371(5)
C26 H26B 0.9300
C26B C27B 1.381(6)
C26B H26C 0.9300
C26A C27A 1.359(6)
C26A H26D 0.9300
C27 C28 1.396(4)
C27 H27A 0.9300
C27B C28B 1.383(5)
C27B H27B 0.9300
C27A C28A 1.368(5)
C27A H27C 0.9300
C27C C28C 1.380(4)
C27C H27D 0.9300
C28C H28A 0.9300
C28 H28B 0.9300
C28B H28C 0.9300
C28A H28D 0.9300
C31 H31A 0.9600
C31 H31B 0.9600
C31 H31C 0.9600
C31A H31D 0.9600
C31A H31E 0.9600
C31A H31F 0.9600
C31B H31G 0.9600
C31B H31H 0.9600
C31B H31I 0.9600
C31C H31J 0.9600
C31C H31K 0.9600
C31C H31L 0.9600
C41A C43A 1.521(5)
C41A C44A 1.522(5)
C41A C42A 1.530(5)
C41 C44 1.526(5)
C41 C43 1.527(5)
C41 C42 1.534(4)
C41B C42B 1.522(5)
C41B C43B 1.528(5)
C41B C44B 1.539(5)
C41C C44C 1.509(7)
C41C C43C 1.536(6)
C41C C42C 1.547(5)
C42A H42A 0.9600
C42A H42B 0.9600
C42A H42C 0.9600
C42 H42D 0.9600
C42 H42E 0.9600
C42 H42F 0.9600
C42B H42G 0.9600
C42B H42H 0.9600
C42B H42I 0.9600
C42C H42J 0.9600
C42C H42K 0.9600
C42C H42L 0.9600
C43A H43A 0.9600
C43A H43B 0.9600
C43A H43C 0.9600
C43 H43D 0.9600
C43 H43E 0.9600
C43 H43F 0.9600
C43B H43G 0.9600
C43B H43H 0.9600
C43B H43I 0.9600
C43C H43J 0.9600
C43C H43K 0.9600
C43C H43L 0.9600
C44A H44A 0.9600
C44A H44B 0.9600
C44A H44C 0.9600
C44 H44D 0.9600
C44 H44E 0.9600
C44 H44F 0.9600
C44B H44G 0.9600
C44B H44H 0.9600
C44B H44I 0.9600
C44C H44J 0.9600
C44C H44K 0.9600
C44C H44L 0.9600
C61 H61A 0.9700
C61 H61B 0.9700
C61A H61C 0.9700
C61A H61D 0.9700
C61C H61E 0.9700
C61C H61F 0.9700
C61B H61G 0.9700
C61B H61H 0.9700
C63A C64A 1.492(5)
C63A H63A 0.9700
C63A H63B 0.9700
C63 C64 1.464(5)
C63 H63C 0.9700
C63 H63D 0.9700
C63C C64C 1.471(5)
C63C H63E 0.9700
C63C H63F 0.9700
C63B C64B 1.494(5)
C63B H63G 0.9700
C63B H63H 0.9700
C64A C65A 1.548(4)
C64A H64A 0.9700
C64A H64B 0.9700
C64 C65 1.511(5)
C64 H64C 0.9700
C64 H64D 0.9700
C64C C65C 1.540(5)
C64C H64E 0.9700
C64C H64F 0.9700
C64B C65B 1.519(4)
C64B H64G 0.9700
C64B H64H 0.9700
C65A C65 1.512(5)
C65A H65A 0.9700
C65A H65B 0.9700
C65 H65C 0.9700
C65 H65D 0.9700
C65C C65B 1.514(5)
C65C H65E 0.9700
C65C H65H 0.9700
C65B H65F 0.9700
C65B H65G 0.9700
Cl1 O10 1.411(2)
Cl1 O13 1.412(3)
Cl1 O12 1.427(4)
Cl1 O11 1.437(3)
Cl2 O23 1.403(3)
Cl2 O22 1.411(3)
Cl2 O21 1.420(3)
Cl2 O20 1.423(3)
Cl3 O31 1.422(5)
Cl3 O32 1.429(5)
Cl3 O30 1.437(5)
Cl3 O33 1.442(4)
Cl3A O32A 1.416(10)
Cl3A O31A 1.416(9)
Cl3A O33A 1.419(9)
Cl3A O30A 1.434(10)
Cl4 O42 1.419(3)
Cl4 O43 1.427(3)
Cl4 O41 1.431(3)
Cl4 O40 1.436(3)

loop_
_geom_hbond_atom_site_label_D
_geom_hbond_atom_site_label_H
_geom_hbond_atom_site_label_A
_geom_hbond_distance_DH
_geom_hbond_distance_HA
_geom_hbond_distance_DA
_geom_hbond_angle_DHA
N3 H3B O30 0.91 2.84 3.523(4) 133.0
N3 H3B O33A 0.91 2.92 3.487(17) 121.8
N3A H3AB O31 0.91 2.59 3.436(6) 153.9
N3A H3AB O30A 0.91 2.55 3.095(9) 119.3
N3B H3BB O30 0.91 2.21 2.925(4) 134.9
N3B H3BB O31A 0.91 2.43 3.256(11) 151.6
N3C H3CB O33 0.91 2.17 2.910(4) 138.0
N3C H3CB O30A 0.91 2.55 3.344(9) 145.7
